data_4507170
loop_
_publ_author_name
'Kumar, Girijesh'
'Aggarwal, Himanshu'
'Gupta, Rajeev'

_publ_section_title
;
 Cobalt Complexes Appended withpara- andmeta-Arylcarboxylic Acids:
 Influence of Cation, Solvent, and Symmetry on Hydrogen-Bonded Assemblies
;
_journal_issue 1
_journal_name_full 'Crystal Growth &amp; Design'
_journal_page_first 74
_journal_paper_doi 10.1021/cg3011629
_journal_volume 13
_journal_year 2013
_chemical_formula_moiety 'C39 H27 Co N6 O9, 2(O)'
_chemical_formula_sum 'C39 H27 Co N6 O11'
_chemical_formula_weight 814.60
_chemical_name_systematic
;
 ?
;
_space_group_IT_number 14
_symmetry_cell_setting monoclinic
_symmetry_space_group_name_Hall '-P 2yn'
_symmetry_space_group_name_H-M 'P 1 21/n 1'
_atom_sites_solution_hydrogens geom
_atom_sites_solution_primary direct
_atom_sites_solution_secondary difmap
_audit_creation_method SHELXL-97
_cell_angle_alpha 90.000(5)
_cell_angle_beta 103.107(5)
_cell_angle_gamma 90.000(5)
_cell_formula_units_Z 4
_cell_length_a 15.746(5)
_cell_length_b 15.494(5)
_cell_length_c 18.780(5)
_cell_measurement_temperature 298(2)
_cell_volume 4462(2)
_computing_cell_refinement 'X-calibur S SAINT'
_computing_data_collection 'Xcalibur, Sapphire3'
_computing_data_reduction 'X-calibur S SAINT'
_computing_molecular_graphics 'Oxford SHELXTL'
_computing_publication_material 'Oxford SHELXTL'
_computing_structure_refinement 'SHELXL-97 (Sheldrick, 1997)'
_computing_structure_solution 'SHELXS-97 (Sheldrick, 1990)'
_diffrn_ambient_temperature 298(2)
_diffrn_measured_fraction_theta_full 0.985
_diffrn_measured_fraction_theta_max 0.985
_diffrn_radiation_monochromator graphite
_diffrn_radiation_source 'fine-focus sealed tube'
_diffrn_radiation_type MoK\a
_diffrn_radiation_wavelength 0.71073
_diffrn_reflns_av_R_equivalents 0.0401
_diffrn_reflns_av_sigmaI/netI 0.0679
_diffrn_reflns_limit_h_max 18
_diffrn_reflns_limit_h_min -18
_diffrn_reflns_limit_k_max 17
_diffrn_reflns_limit_k_min -18
_diffrn_reflns_limit_l_max 22
_diffrn_reflns_limit_l_min -22
_diffrn_reflns_number 20051
_diffrn_reflns_theta_full 25.00
_diffrn_reflns_theta_max 25.00
_diffrn_reflns_theta_min 2.96
_exptl_absorpt_coefficient_mu 0.444
_exptl_absorpt_correction_type none
_exptl_crystal_colour green
_exptl_crystal_density_diffrn 1.213
_exptl_crystal_density_method 'not measured'
_exptl_crystal_description block
_exptl_crystal_F_000 1672
_exptl_crystal_size_max 0.30
_exptl_crystal_size_mid 0.22
_exptl_crystal_size_min 0.14
_refine_diff_density_max 0.665
_refine_diff_density_min -0.340
_refine_diff_density_rms 0.079
_refine_ls_extinction_method none
_refine_ls_goodness_of_fit_ref 1.012
_refine_ls_hydrogen_treatment constr
_refine_ls_matrix_type full
_refine_ls_number_parameters 514
_refine_ls_number_reflns 7740
_refine_ls_number_restraints 0
_refine_ls_restrained_S_all 1.012
_refine_ls_R_factor_all 0.0932
_refine_ls_R_factor_gt 0.0640
_refine_ls_shift/su_max 0.014
_refine_ls_shift/su_mean 0.000
_refine_ls_structure_factor_coef Fsqd
_refine_ls_weighting_details 'calc w=1/[\s^2^(Fo^2^)+(0.1107P)^2^+0.0000P] where P=(Fo^2^+2Fc^2^)/3'
_refine_ls_weighting_scheme calc
_refine_ls_wR_factor_gt 0.1711
_refine_ls_wR_factor_ref 0.1918
_reflns_number_gt 5362
_reflns_number_total 7740
_reflns_threshold_expression >2sigma(I)
_cod_data_source_file cg3011629_si_002.cif
_cod_data_source_block 1
_cod_original_sg_symbol_H-M 'P 21/n'
_cod_database_code 4507170

loop_
_symmetry_equiv_pos_as_xyz
'x, y, z'
'-x+1/2, y+1/2, -z+1/2'
'-x, -y, -z'
'x-1/2, -y-1/2, z-1/2'

loop_
_atom_site_label
_atom_site_type_symbol
_atom_site_fract_x
_atom_site_fract_y
_atom_site_fract_z
_atom_site_U_iso_or_equiv
_atom_site_adp_type
_atom_site_occupancy
_atom_site_symmetry_multiplicity
_atom_site_calc_flag
_atom_site_refinement_flags
C1 C 0.2874(3) 0.6315(3) 0.1838(3) 0.0545(12) Uani 1 1 d .
C2 C 0.3127(3) 0.5630(2) 0.1377(2) 0.0422(10) Uani 1 1 d .
C3 C 0.3960(3) 0.5628(2) 0.1267(2) 0.0467(10) Uani 1 1 d .
H3 H 0.4342 0.6068 0.1466 0.056 Uiso 1 1 calc R
C4 C 0.4243(3) 0.4984(2) 0.0865(2) 0.0404(10) Uani 1 1 d .
H4 H 0.4811 0.4994 0.0799 0.049 Uiso 1 1 calc R
C5 C 0.3684(2) 0.4326(2) 0.0559(2) 0.0346(9) Uani 1 1 d .
C6 C 0.2825(2) 0.4331(2) 0.0656(2) 0.0453(10) Uani 1 1 d .
H6 H 0.2434 0.3903 0.0444 0.054 Uiso 1 1 calc R
C7 C 0.2561(3) 0.4980(3) 0.1070(3) 0.0519(12) Uani 1 1 d .
H7 H 0.1995 0.4975 0.1141 0.062 Uiso 1 1 calc R
C8 C 0.3839(2) 0.3797(2) -0.0568(2) 0.0357(9) Uani 1 1 d .
C9 C 0.4054(2) 0.3017(2) -0.0973(2) 0.0350(9) Uani 1 1 d .
C10 C 0.4008(3) 0.3018(3) -0.1708(2) 0.0498(11) Uani 1 1 d .
H10 H 0.3834 0.3512 -0.1984 0.060 Uiso 1 1 calc R
C11 C 0.4220(3) 0.2285(3) -0.2035(3) 0.0610(13) Uani 1 1 d .
H11 H 0.4190 0.2273 -0.2535 0.073 Uiso 1 1 calc R
C12 C 0.4479(3) 0.1565(3) -0.1609(2) 0.0549(11) Uani 1 1 d .
H12 H 0.4637 0.1063 -0.1818 0.066 Uiso 1 1 calc R
C13 C 0.4503(2) 0.1595(2) -0.0880(2) 0.0393(9) Uani 1 1 d .
H13 H 0.4667 0.1103 -0.0598 0.047 Uiso 1 1 calc R
C14 C 0.6898(3) 0.4803(3) 0.3305(3) 0.0624(13) Uani 1 1 d .
C15 C 0.6227(2) 0.4199(2) 0.2905(2) 0.0433(10) Uani 1 1 d .
C16 C 0.5350(3) 0.4446(3) 0.2749(2) 0.0472(10) Uani 1 1 d .
H16 H 0.5192 0.4959 0.2941 0.057 Uiso 1 1 calc R
C17 C 0.4727(3) 0.3950(2) 0.2320(2) 0.0419(9) Uani 1 1 d .
H17 H 0.4147 0.4125 0.2222 0.050 Uiso 1 1 calc R
C18 C 0.4951(2) 0.3178(2) 0.20271(19) 0.0301(8) Uani 1 1 d .
C19 C 0.5803(2) 0.2888(3) 0.2227(2) 0.0388(9) Uani 1 1 d .
H19 H 0.5949 0.2349 0.2073 0.047 Uiso 1 1 calc R
C20 C 0.6436(2) 0.3401(3) 0.2654(2) 0.0427(10) Uani 1 1 d .
H20 H 0.7010 0.3210 0.2776 0.051 Uiso 1 1 calc R
C21 C 0.3572(2) 0.2498(2) 0.1676(2) 0.0297(8) Uani 1 1 d .
C22 C 0.2900(2) 0.2171(2) 0.1057(2) 0.0341(8) Uani 1 1 d .
C23 C 0.2074(3) 0.1930(3) 0.1119(3) 0.0542(12) Uani 1 1 d .
H22 H 0.1920 0.1942 0.1569 0.065 Uiso 1 1 calc R
C24 C 0.1484(3) 0.1672(4) 0.0494(3) 0.0700(15) Uani 1 1 d .
H23 H 0.0929 0.1490 0.0521 0.084 Uiso 1 1 calc R
C25 C 0.1713(3) 0.1684(4) -0.0158(3) 0.0667(14) Uani 1 1 d .
H24 H 0.1313 0.1521 -0.0581 0.080 Uiso 1 1 calc R
C26 C 0.2541(2) 0.1940(3) -0.0192(2) 0.0451(10) Uani 1 1 d .
H25 H 0.2692 0.1951 -0.0643 0.054 Uiso 1 1 calc R
C27 C 0.2525(4) -0.1144(4) 0.1674(4) 0.0773(16) Uani 1 1 d .
C28 C 0.3144(3) -0.0501(3) 0.1448(3) 0.0562(12) Uani 1 1 d .
C29 C 0.3749(3) -0.0042(3) 0.1976(3) 0.0578(13) Uani 1 1 d .
H29 H 0.3788 -0.0136 0.2472 0.069 Uiso 1 1 calc R
C30 C 0.4292(3) 0.0556(2) 0.1748(2) 0.0442(10) Uani 1 1 d .
H30 H 0.4687 0.0875 0.2091 0.053 Uiso 1 1 calc R
C31 C 0.4242(2) 0.0673(2) 0.1018(2) 0.0359(9) Uani 1 1 d .
C32 C 0.3646(3) 0.0196(3) 0.0513(3) 0.0534(12) Uani 1 1 d .
H32 H 0.3612 0.0274 0.0016 0.064 Uiso 1 1 calc R
C33 C 0.3109(3) -0.0385(3) 0.0730(3) 0.0681(14) Uani 1 1 d .
H33 H 0.2718 -0.0704 0.0383 0.082 Uiso 1 1 calc R
C34 C 0.5597(2) 0.1205(2) 0.08646(19) 0.0316(8) Uani 1 1 d .
C35 C 0.6077(2) 0.1993(2) 0.0725(2) 0.0313(8) Uani 1 1 d .
C36 C 0.6954(3) 0.2015(3) 0.0770(3) 0.0513(11) Uani 1 1 d .
H35 H 0.7285 0.1513 0.0861 0.062 Uiso 1 1 calc R
C37 C 0.7345(3) 0.2796(3) 0.0678(3) 0.0636(14) Uani 1 1 d .
H36 H 0.7942 0.2827 0.0711 0.076 Uiso 1 1 calc R
C38 C 0.6836(3) 0.3525(3) 0.0539(3) 0.0539(12) Uani 1 1 d .
H37 H 0.7083 0.4054 0.0470 0.065 Uiso 1 1 calc R
C39 C 0.5958(2) 0.3459(2) 0.0505(2) 0.0388(9) Uani 1 1 d .
H38 H 0.5617 0.3955 0.0420 0.047 Uiso 1 1 calc R
N1 N 0.39546(18) 0.36522(17) 0.01446(16) 0.0311(7) Uani 1 1 d .
N2 N 0.42956(19) 0.23140(18) -0.05550(17) 0.0325(7) Uani 1 1 d .
N3 N 0.43044(18) 0.27208(17) 0.14966(16) 0.0293(7) Uani 1 1 d .
N4 N 0.31358(18) 0.21734(19) 0.04103(17) 0.0329(7) Uani 1 1 d .
N5 N 0.47555(18) 0.13331(17) 0.07777(16) 0.0289(7) Uani 1 1 d .
N6 N 0.55767(18) 0.27095(18) 0.05895(16) 0.0299(7) Uani 1 1 d .
O1 O 0.3601(2) 0.44744(17) -0.08969(16) 0.0540(8) Uani 1 1 d .
O2 O 0.34214(18) 0.25446(15) 0.23047(15) 0.0394(6) Uani 1 1 d .
O1W O -0.0526(8) 0.1586(10) 0.1052(12) 0.407(11) Uani 1 1 d .
O3 O 0.59935(17) 0.05123(15) 0.10732(17) 0.0476(7) Uani 1 1 d .
O2W O 0.5388(10) 0.2066(13) -0.3295(8) 0.369(8) Uani 1 1 d .
O4 O 0.3383(3) 0.6831(3) 0.2182(2) 0.0920(13) Uani 1 1 d .
O5 O 0.2053(2) 0.6286(2) 0.1870(2) 0.0697(10) Uani 1 1 d .
H5A H 0.1950 0.6679 0.2130 0.105 Uiso 1 1 calc R
O6 O 0.6722(2) 0.5501(3) 0.3504(4) 0.141(2) Uani 1 1 d .
O7 O 0.76898(19) 0.4520(2) 0.3403(2) 0.0669(9) Uani 1 1 d .
H7A H 0.8028 0.4886 0.3619 0.100 Uiso 1 1 calc R
O8 O 0.2004(4) -0.1546(4) 0.1234(3) 0.139(2) Uani 1 1 d .
O9 O 0.2629(3) -0.1216(2) 0.2359(3) 0.0941(14) Uani 1 1 d .
H9 H 0.2280 -0.1568 0.2451 0.141 Uiso 1 1 calc R
Co1 Co 0.43341(3) 0.24931(3) 0.04848(3) 0.02641(18) Uani 1 1 d .

loop_
_atom_site_aniso_label
_atom_site_aniso_U_11
_atom_site_aniso_U_22
_atom_site_aniso_U_33
_atom_site_aniso_U_23
_atom_site_aniso_U_13
_atom_site_aniso_U_12
C1 0.065(3) 0.041(2) 0.066(3) -0.006(2) 0.034(3) 0.005(2)
C2 0.058(3) 0.0271(19) 0.045(2) -0.0013(18) 0.019(2) 0.0049(18)
C3 0.057(3) 0.028(2) 0.060(3) -0.0096(19) 0.025(2) -0.0084(18)
C4 0.041(2) 0.029(2) 0.056(3) -0.0017(19) 0.0222(19) -0.0011(17)
C5 0.044(2) 0.0234(18) 0.044(2) 0.0006(17) 0.0249(18) 0.0069(16)
C6 0.037(2) 0.034(2) 0.067(3) -0.008(2) 0.017(2) -0.0002(17)
C7 0.046(2) 0.040(2) 0.079(3) 0.000(2) 0.034(2) 0.0109(19)
C8 0.036(2) 0.030(2) 0.041(2) 0.0034(18) 0.0097(17) 0.0020(16)
C9 0.0329(19) 0.033(2) 0.041(2) 0.0032(18) 0.0117(16) 0.0039(16)
C10 0.067(3) 0.048(3) 0.037(2) 0.004(2) 0.016(2) 0.008(2)
C11 0.088(4) 0.065(3) 0.034(2) -0.003(2) 0.022(2) 0.005(3)
C12 0.078(3) 0.047(3) 0.044(3) -0.010(2) 0.023(2) 0.004(2)
C13 0.045(2) 0.031(2) 0.043(2) -0.0050(18) 0.0123(18) 0.0037(17)
C14 0.046(3) 0.052(3) 0.084(4) -0.014(3) 0.003(2) -0.007(2)
C15 0.039(2) 0.040(2) 0.047(2) -0.0065(19) 0.0019(18) -0.0070(17)
C16 0.048(2) 0.037(2) 0.054(3) -0.013(2) 0.007(2) -0.0019(18)
C17 0.039(2) 0.035(2) 0.051(3) -0.0052(19) 0.0086(18) 0.0008(17)
C18 0.0339(19) 0.0278(18) 0.0295(19) -0.0014(16) 0.0093(15) -0.0020(15)
C19 0.035(2) 0.035(2) 0.044(2) -0.0067(18) 0.0052(17) 0.0005(17)
C20 0.032(2) 0.048(2) 0.045(2) -0.001(2) 0.0033(18) 0.0005(18)
C21 0.0336(19) 0.0229(18) 0.037(2) 0.0019(16) 0.0172(16) 0.0012(15)
C22 0.0296(19) 0.0324(19) 0.041(2) -0.0008(18) 0.0094(16) 0.0003(16)
C23 0.038(2) 0.066(3) 0.065(3) -0.006(2) 0.026(2) -0.008(2)
C24 0.032(2) 0.106(4) 0.071(4) -0.014(3) 0.012(2) -0.021(2)
C25 0.037(2) 0.103(4) 0.058(3) -0.021(3) 0.005(2) -0.017(2)
C26 0.039(2) 0.055(3) 0.039(2) -0.010(2) 0.0037(18) -0.0040(19)
C27 0.090(4) 0.058(3) 0.088(5) -0.008(3) 0.028(4) -0.018(3)
C28 0.060(3) 0.033(2) 0.082(4) -0.005(2) 0.030(3) -0.008(2)
C29 0.076(3) 0.048(3) 0.061(3) 0.018(2) 0.040(3) 0.012(2)
C30 0.053(2) 0.035(2) 0.047(3) 0.0056(19) 0.018(2) 0.0011(19)
C31 0.038(2) 0.0197(17) 0.054(3) 0.0056(17) 0.0197(18) 0.0031(16)
C32 0.061(3) 0.038(2) 0.068(3) -0.009(2) 0.028(2) -0.016(2)
C33 0.074(3) 0.057(3) 0.077(4) -0.013(3) 0.025(3) -0.027(3)
C34 0.036(2) 0.0282(19) 0.032(2) 0.0013(16) 0.0112(16) 0.0009(16)
C35 0.0315(18) 0.0256(18) 0.039(2) 0.0038(16) 0.0118(16) 0.0053(15)
C36 0.036(2) 0.038(2) 0.083(3) 0.011(2) 0.020(2) 0.0064(19)
C37 0.036(2) 0.052(3) 0.108(4) 0.015(3) 0.027(2) -0.002(2)
C38 0.043(2) 0.037(2) 0.082(3) 0.016(2) 0.015(2) -0.0037(19)
C39 0.036(2) 0.029(2) 0.054(3) 0.0097(18) 0.0169(18) 0.0021(16)
N1 0.0349(16) 0.0244(15) 0.0361(18) 0.0017(13) 0.0128(13) 0.0049(13)
N2 0.0337(16) 0.0269(15) 0.0387(18) 0.0007(14) 0.0119(14) -0.0004(13)
N3 0.0307(16) 0.0239(14) 0.0342(17) 0.0001(13) 0.0094(13) -0.0021(12)
N4 0.0319(16) 0.0268(15) 0.0407(19) -0.0021(14) 0.0101(14) 0.0006(13)
N5 0.0291(15) 0.0232(14) 0.0375(17) 0.0012(13) 0.0140(13) -0.0001(12)
N6 0.0324(16) 0.0238(14) 0.0349(17) 0.0011(13) 0.0106(13) 0.0008(12)
O1 0.076(2) 0.0357(15) 0.0510(18) 0.0141(14) 0.0171(15) 0.0165(14)
O2 0.0468(15) 0.0355(15) 0.0421(16) -0.0015(12) 0.0233(13) -0.0041(11)
O1W 0.198(10) 0.359(17) 0.69(3) 0.215(19) 0.156(14) -0.022(11)
O3 0.0421(15) 0.0285(14) 0.074(2) 0.0155(14) 0.0175(14) 0.0106(12)
O2W 0.303(14) 0.51(2) 0.300(15) 0.082(16) 0.080(11) -0.099(17)
O4 0.086(3) 0.078(3) 0.127(3) -0.057(3) 0.055(2) -0.015(2)
O5 0.074(2) 0.055(2) 0.093(3) -0.0241(18) 0.045(2) 0.0045(17)
O6 0.055(2) 0.096(3) 0.260(7) -0.114(4) 0.008(3) -0.019(2)
O7 0.0431(18) 0.0543(18) 0.092(3) -0.0121(17) -0.0075(16) -0.0133(15)
O8 0.147(5) 0.148(5) 0.124(4) 0.015(4) 0.033(4) -0.092(4)
O9 0.142(4) 0.058(2) 0.107(3) 0.005(2) 0.082(3) -0.018(2)
Co1 0.0270(3) 0.0213(3) 0.0326(3) 0.0004(2) 0.0102(2) 0.00143(18)

loop_
_atom_type_symbol
_atom_type_description
_atom_type_scat_dispersion_real
_atom_type_scat_dispersion_imag
_atom_type_scat_source
C C 0.0033 0.0016 'International Tables Vol C Tables 4.2.6.8 and 6.1.1.4'
H H 0.0000 0.0000 'International Tables Vol C Tables 4.2.6.8 and 6.1.1.4'
N N 0.0061 0.0033 'International Tables Vol C Tables 4.2.6.8 and 6.1.1.4'
O O 0.0106 0.0060 'International Tables Vol C Tables 4.2.6.8 and 6.1.1.4'
Co Co 0.3494 0.9721 'International Tables Vol C Tables 4.2.6.8 and 6.1.1.4'

loop_
_geom_angle_atom_site_label_1
_geom_angle_atom_site_label_2
_geom_angle_atom_site_label_3
_geom_angle
O4 C1 O5 122.6(4)
O4 C1 C2 123.6(4)
O5 C1 C2 113.7(4)
C3 C2 C7 118.8(4)
C3 C2 C1 118.9(4)
C7 C2 C1 122.3(4)
C2 C3 C4 121.4(4)
C3 C4 C5 120.2(4)
C4 C5 C6 118.9(3)
C4 C5 N1 121.6(3)
C6 C5 N1 119.5(3)
C7 C6 C5 119.7(4)
C2 C7 C6 120.9(4)
O1 C8 N1 127.3(3)
O1 C8 C9 120.5(3)
N1 C8 C9 112.2(3)
N2 C9 C10 122.3(3)
N2 C9 C8 114.9(3)
C10 C9 C8 122.8(3)
C9 C10 C11 119.3(4)
C10 C11 C12 118.8(4)
C13 C12 C11 119.5(4)
N2 C13 C12 122.0(4)
O6 C14 O7 123.0(4)
O6 C14 C15 122.6(4)
O7 C14 C15 114.4(4)
C20 C15 C16 118.1(3)
C20 C15 C14 122.5(4)
C16 C15 C14 119.4(4)
C17 C16 C15 121.1(4)
C16 C17 C18 120.4(4)
C19 C18 C17 119.2(3)
C19 C18 N3 121.2(3)
C17 C18 N3 119.5(3)
C20 C19 C18 119.9(4)
C19 C20 C15 121.0(4)
O2 C21 N3 125.9(3)
O2 C21 C22 120.5(3)
N3 C21 C22 113.7(3)
N4 C22 C23 122.2(3)
N4 C22 C21 114.6(3)
C23 C22 C21 123.1(4)
C24 C23 C22 118.0(4)
C25 C24 C23 120.0(4)
C24 C25 C26 119.6(4)
N4 C26 C25 121.7(4)
O8 C27 O9 124.5(6)
O8 C27 C28 122.0(6)
O9 C27 C28 113.5(5)
C33 C28 C29 120.4(4)
C33 C28 C27 118.9(5)
C29 C28 C27 120.7(5)
C30 C29 C28 119.1(4)
C31 C30 C29 119.8(4)
C30 C31 C32 119.4(4)
C30 C31 N5 120.0(3)
C32 C31 N5 120.4(4)
C33 C32 C31 121.2(5)
C28 C33 C32 120.1(5)
O3 C34 N5 125.6(3)
O3 C34 C35 121.2(3)
N5 C34 C35 113.1(3)
N6 C35 C36 122.0(3)
N6 C35 C34 114.2(3)
C36 C35 C34 123.7(3)
C35 C36 C37 119.0(4)
C38 C37 C36 119.0(4)
C39 C38 C37 119.0(4)
N6 C39 C38 122.3(3)
C8 N1 C5 116.0(3)
C8 N1 Co1 116.5(2)
C5 N1 Co1 127.0(2)
C13 N2 C9 118.1(3)
C13 N2 Co1 127.8(3)
C9 N2 Co1 114.0(2)
C21 N3 C18 118.3(3)
C21 N3 Co1 114.7(2)
C18 N3 Co1 126.6(2)
C26 N4 C22 118.4(3)
C26 N4 Co1 128.0(3)
C22 N4 Co1 113.6(2)
C34 N5 C31 118.5(3)
C34 N5 Co1 116.3(2)
C31 N5 Co1 124.3(2)
C39 N6 C35 118.6(3)
C39 N6 Co1 127.3(2)
C35 N6 Co1 114.0(2)
N4 Co1 N3 82.95(12)
N4 Co1 N6 174.77(12)
N3 Co1 N6 96.67(12)
N4 Co1 N5 92.78(12)
N3 Co1 N5 88.49(12)
N6 Co1 N5 81.99(11)
N4 Co1 N1 89.47(12)
N3 Co1 N1 94.56(12)
N6 Co1 N1 95.76(12)
N5 Co1 N1 176.42(12)
N4 Co1 N2 94.75(12)
N3 Co1 N2 176.15(12)
N6 Co1 N2 85.90(12)
N5 Co1 N2 94.72(12)
N1 Co1 N2 82.31(12)

loop_
_geom_bond_atom_site_label_1
_geom_bond_atom_site_label_2
_geom_bond_distance
C1 O4 1.209(6)
C1 O5 1.309(5)
C1 C2 1.479(6)
C2 C3 1.374(6)
C2 C7 1.382(6)
C3 C4 1.384(5)
C4 C5 1.385(5)
C5 C6 1.405(5)
C5 N1 1.424(4)
C6 C7 1.390(6)
C8 O1 1.233(4)
C8 N1 1.328(5)
C8 C9 1.507(5)
C9 N2 1.346(5)
C9 C10 1.366(5)
C10 C11 1.368(6)
C11 C12 1.381(6)
C12 C13 1.362(6)
C13 N2 1.346(5)
C14 O6 1.198(6)
C14 O7 1.295(5)
C14 C15 1.482(6)
C15 C20 1.389(5)
C15 C16 1.397(6)
C16 C17 1.358(5)
C17 C18 1.395(5)
C18 C19 1.383(5)
C18 N3 1.439(4)
C19 C20 1.381(5)
C21 O2 1.258(4)
C21 N3 1.319(4)
C21 C22 1.473(5)
C22 N4 1.347(5)
C22 C23 1.384(5)
C23 C24 1.381(6)
C24 C25 1.352(7)
C25 C26 1.378(6)
C26 N4 1.344(5)
C27 O8 1.199(7)
C27 O9 1.265(7)
C27 C28 1.519(7)
C28 C33 1.349(7)
C28 C29 1.404(7)
C29 C30 1.392(6)
C30 C31 1.369(6)
C31 C32 1.387(6)
C31 N5 1.438(4)
C32 C33 1.359(6)
C34 O3 1.259(4)
C34 N5 1.313(4)
C34 C35 1.490(5)
C35 N6 1.351(4)
C35 C36 1.366(5)
C36 C37 1.385(6)
C37 C38 1.374(6)
C38 C39 1.374(5)
C39 N6 1.333(4)
N1 Co1 1.954(3)
N2 Co1 1.960(3)
N3 Co1 1.944(3)
N4 Co1 1.925(3)
N5 Co1 1.951(3)
N6 Co1 1.951(3)
